data_4504157
loop_
_publ_author_name
'Barreiro, Elena'
'Casas, Jos\'e S.'
'Couce, Mar\'ia D.'
'S\'anchez, Agust\'in'
'Sordo, Jos\'e'
'Varela, Jos\'e M.'
'V\'azquez-L\'opez, Ezequiel M.'

_publ_section_title
;
 The Influence of 5-Substituents on the Supramolecular Structures of
 Rhodanine Derivatives
;
_journal_issue 10
_journal_name_full 'Crystal Growth &amp; Design'
_journal_page_first 1964
_journal_paper_doi 10.1021/cg060859d
_journal_volume 7
_journal_year 2007
_chemical_formula_sum 'C10.5 H15 N O1.5 S2'
_chemical_formula_weight 243.36
_chemical_name_systematic
;
 ?
;
_space_group_IT_number 15
_symmetry_cell_setting monoclinic
_symmetry_space_group_name_Hall '-C 2yc'
_symmetry_space_group_name_H-M 'C 1 2/c 1'
_atom_sites_solution_hydrogens geom
_atom_sites_solution_primary direct
_atom_sites_solution_secondary difmap
_audit_creation_method SHELXL-97
_cell_angle_alpha 90.00
_cell_angle_beta 97.379(3)
_cell_angle_gamma 90.00
_cell_formula_units_Z 16
_cell_length_a 23.485(3)
_cell_length_b 26.550(3)
_cell_length_c 7.9344(10)
_cell_measurement_temperature 293(2)
_cell_volume 4906.3(10)
_computing_cell_refinement 'Bruker SMART'
_computing_data_collection 'Bruker SMART'
_computing_data_reduction 'Bruker SHELXTL'
_computing_molecular_graphics 'Bruker SHELXTL'
_computing_publication_material 'Bruker SHELXTL'
_computing_structure_refinement 'SHELXL-97 (Sheldrick, 1997)'
_computing_structure_solution 'SHELXS-97 (Sheldrick, 1990)'
_diffrn_ambient_temperature 293(2)
_diffrn_measured_fraction_theta_full 0.928
_diffrn_measured_fraction_theta_max 0.928
_diffrn_measurement_device_type 'CCD area detector'
_diffrn_measurement_method 'phi and omega scans'
_diffrn_radiation_monochromator graphite
_diffrn_radiation_source 'fine-focus sealed tube'
_diffrn_radiation_type MoK\a
_diffrn_radiation_wavelength 0.71073
_diffrn_reflns_av_R_equivalents 0.0744
_diffrn_reflns_av_sigmaI/netI 0.1921
_diffrn_reflns_limit_h_max 30
_diffrn_reflns_limit_h_min -30
_diffrn_reflns_limit_k_max 34
_diffrn_reflns_limit_k_min -20
_diffrn_reflns_limit_l_max 10
_diffrn_reflns_limit_l_min -10
_diffrn_reflns_number 13306
_diffrn_reflns_theta_full 28.04
_diffrn_reflns_theta_max 28.04
_diffrn_reflns_theta_min 1.53
_exptl_absorpt_coefficient_mu 0.412
_exptl_absorpt_correction_T_max 1.000000
_exptl_absorpt_correction_T_min 0.722118
_exptl_absorpt_correction_type multi-scan
_exptl_crystal_colour yellow
_exptl_crystal_density_diffrn 1.318
_exptl_crystal_density_method 'not measured'
_exptl_crystal_description irregular
_exptl_crystal_F_000 2064
_exptl_crystal_size_max .15
_exptl_crystal_size_mid .07
_exptl_crystal_size_min .06
_refine_diff_density_max 0.171
_refine_diff_density_min -0.136
_refine_diff_density_rms 0.034
_refine_ls_extinction_method none
_refine_ls_goodness_of_fit_ref 0.776
_refine_ls_hydrogen_treatment mixed
_refine_ls_matrix_type full
_refine_ls_number_parameters 277
_refine_ls_number_reflns 5531
_refine_ls_number_restraints 0
_refine_ls_restrained_S_all 0.776
_refine_ls_R_factor_all 0.2642
_refine_ls_R_factor_gt 0.0483
_refine_ls_shift/su_max 0.000
_refine_ls_shift/su_mean 0.000
_refine_ls_structure_factor_coef Fsqd
_refine_ls_weighting_details 'calc w=1/[\s^2^(Fo^2^)+(0.0171P)^2^+0.0000P] where P=(Fo^2^+2Fc^2^)/3'
_refine_ls_weighting_scheme calc
_refine_ls_wR_factor_gt 0.0673
_refine_ls_wR_factor_ref 0.1015
_reflns_number_gt 1545
_reflns_number_total 5531
_reflns_threshold_expression >2sigma(I)
_cod_data_source_file cg060859dsi20070710_043617.cif
_cod_data_source_block 8.0.5MeOH
_cod_depositor_comments
;
The following automatic conversions were performed:

'_symmetry_cell_setting' value 'Monoclinic' changed to 'monoclinic'
according to /home/saulius/struct/CIF-dictionaries/cif_core.dic
dictionary named 'cif_core.dic' version 2.4.1 from 2010-06-29.

Automatic conversion script
Id: cif_fix_values 1715 2011-07-08 13:25:40Z adriana 
;
_cod_original_sg_symbol_H-M C2/c
_cod_original_formula_sum 'C10.50 H15 N O1.50 S2'
_cod_database_code 4504157

loop_
_symmetry_equiv_pos_as_xyz
'x, y, z'
'-x, y, -z+1/2'
'x+1/2, y+1/2, z'
'-x+1/2, y+1/2, -z+1/2'
'-x, -y, -z'
'x, -y, z-1/2'
'-x+1/2, -y+1/2, -z'
'x+1/2, -y+1/2, z-1/2'

loop_
_atom_site_label
_atom_site_type_symbol
_atom_site_fract_x
_atom_site_fract_y
_atom_site_fract_z
_atom_site_U_iso_or_equiv
_atom_site_adp_type
_atom_site_occupancy
_atom_site_symmetry_multiplicity
_atom_site_calc_flag
_atom_site_refinement_flags
S1A S 0.26485(5) -0.18135(4) 0.49630(14) 0.0634(4) Uani 1 1 d .
O1A O 0.24873(12) -0.03763(11) 0.4831(4) 0.0876(11) Uani 1 1 d .
N1A N 0.20036(16) -0.10801(14) 0.5489(4) 0.0664(10) Uani 1 1 d .
H1A H 0.1714 -0.0916 0.5767 0.079(16) Uiso 1 1 calc R
C1A C 0.24700(19) -0.08242(19) 0.4961(5) 0.0618(13) Uani 1 1 d .
S2A S 0.15018(5) -0.19505(4) 0.61120(16) 0.0838(4) Uani 1 1 d .
C2A C 0.20139(17) -0.15973(17) 0.5558(5) 0.0637(12) Uani 1 1 d .
C3A C 0.28988(18) -0.11999(13) 0.4578(5) 0.0533(11) Uani 1 1 d .
C4A C 0.34027(18) -0.11003(14) 0.4037(5) 0.0529(11) Uani 1 1 d .
C5A C 0.37975(17) -0.15287(14) 0.3703(5) 0.0707(14) Uani 1 1 d .
H5A1 H 0.3949 -0.1468 0.2641 0.085 Uiso 1 1 calc R
H5A2 H 0.3579 -0.1840 0.3587 0.085 Uiso 1 1 calc R
C6A C 0.42975(19) -0.15882(15) 0.5132(6) 0.0857(15) Uani 1 1 d .
H6A1 H 0.4154 -0.1536 0.6211 0.103 Uiso 1 1 calc R
H6A2 H 0.4438 -0.1932 0.5119 0.103 Uiso 1 1 calc R
C7A C 0.47932(18) -0.12354(17) 0.5027(5) 0.0860(14) Uani 1 1 d .
H7A1 H 0.4950 -0.1302 0.3976 0.103 Uiso 1 1 calc R
H7A2 H 0.5091 -0.1312 0.5957 0.103 Uiso 1 1 calc R
C8A C 0.46532(19) -0.06822(17) 0.5093(6) 0.0953(16) Uani 1 1 d .
H8A1 H 0.5006 -0.0492 0.5099 0.114 Uiso 1 1 calc R
H8A2 H 0.4504 -0.0613 0.6155 0.114 Uiso 1 1 calc R
C9A C 0.42232(19) -0.04944(15) 0.3644(6) 0.0870(16) Uani 1 1 d .
H9A H 0.4288 -0.0137 0.3495 0.104 Uiso 1 1 calc R
H9B H 0.4298 -0.0663 0.2611 0.104 Uiso 1 1 calc R
C10A C 0.36017(17) -0.05697(13) 0.3847(5) 0.0712(14) Uani 1 1 d .
H10A H 0.3522 -0.0381 0.4837 0.085 Uiso 1 1 calc R
H10B H 0.3372 -0.0423 0.2867 0.085 Uiso 1 1 calc R
S1B S 0.25591(5) 0.16124(4) 0.50427(14) 0.0678(4) Uani 1 1 d .
O1B O 0.15199(14) 0.05649(10) 0.5973(4) 0.0983(12) Uani 1 1 d .
N1B N 0.23972(18) 0.06731(16) 0.5055(5) 0.0710(12) Uani 1 1 d .
C1B C 0.1893(2) 0.08434(18) 0.5612(5) 0.0657(13) Uani 1 1 d .
H1B H 0.2413(15) 0.0374(12) 0.489(4) 0.060(16) Uiso 1 1 d .
S2B S 0.34092(5) 0.08806(4) 0.40257(16) 0.0850(4) Uani 1 1 d .
C2B C 0.27989(18) 0.10116(15) 0.4677(5) 0.0613(12) Uani 1 1 d .
C3B C 0.19078(17) 0.14008(16) 0.5689(5) 0.0554(12) Uani 1 1 d .
C4B C 0.15058(18) 0.17085(16) 0.6137(5) 0.0603(12) Uani 1 1 d .
C5B C 0.16062(18) 0.22683(15) 0.6074(5) 0.0789(15) Uani 1 1 d .
H5B1 H 0.1874 0.2359 0.7061 0.095 Uiso 1 1 calc R
H5B2 H 0.1793 0.2339 0.5078 0.095 Uiso 1 1 calc R
C6B C 0.1095(2) 0.26065(15) 0.6025(7) 0.0947(17) Uani 1 1 d .
H6B1 H 0.1220 0.2952 0.5927 0.114 Uiso 1 1 calc R
H6B2 H 0.0938 0.2576 0.7092 0.114 Uiso 1 1 calc R
C7B C 0.0624(2) 0.24968(19) 0.4584(6) 0.1065(19) Uani 1 1 d .
H7B1 H 0.0411 0.2805 0.4297 0.128 Uiso 1 1 calc R
H7B2 H 0.0799 0.2396 0.3594 0.128 Uiso 1 1 calc R
C8B C 0.0211(2) 0.2095(2) 0.4960(6) 0.1018(17) Uani 1 1 d .
H8B1 H -0.0099 0.2083 0.4026 0.122 Uiso 1 1 calc R
H8B2 H 0.0045 0.2194 0.5969 0.122 Uiso 1 1 calc R
C9B C 0.04523(19) 0.15683(18) 0.5238(6) 0.0990(17) Uani 1 1 d .
H9C H 0.0580 0.1453 0.4189 0.119 Uiso 1 1 calc R
H9D H 0.0146 0.1346 0.5487 0.119 Uiso 1 1 calc R
C10B C 0.09498(18) 0.15222(14) 0.6661(6) 0.0738(14) Uani 1 1 d .
H10C H 0.0862 0.1714 0.7635 0.089 Uiso 1 1 calc R
H10D H 0.0993 0.1172 0.7003 0.089 Uiso 1 1 calc R
O1M O 0.12014(16) -0.04142(12) 0.6222(7) 0.169(2) Uani 1 1 d .
H1M H 0.1317 -0.0125 0.6140 0.254 Uiso 1 1 calc R
C1M C 0.0696(2) -0.04062(19) 0.6647(7) 0.153(2) Uani 1 1 d .
H1M1 H 0.0716 -0.0456 0.7851 0.229 Uiso 1 1 calc R
H1M2 H 0.0471 -0.0670 0.6064 0.229 Uiso 1 1 calc R
H1M3 H 0.0521 -0.0087 0.6345 0.229 Uiso 1 1 calc R

loop_
_atom_site_aniso_label
_atom_site_aniso_U_11
_atom_site_aniso_U_22
_atom_site_aniso_U_33
_atom_site_aniso_U_23
_atom_site_aniso_U_13
_atom_site_aniso_U_12
S1A 0.0614(8) 0.0496(8) 0.0813(9) 0.0010(6) 0.0173(7) -0.0029(6)
O1A 0.084(3) 0.044(2) 0.140(3) -0.005(2) 0.034(2) 0.0035(18)
N1A 0.057(3) 0.063(3) 0.083(3) -0.011(2) 0.025(2) 0.003(2)
C1A 0.047(3) 0.074(4) 0.065(3) -0.011(3) 0.013(2) -0.003(3)
S2A 0.0732(10) 0.0897(10) 0.0925(11) 0.0075(7) 0.0266(8) -0.0198(7)
C2A 0.068(3) 0.062(3) 0.062(3) -0.004(2) 0.010(2) -0.010(3)
C3A 0.054(3) 0.045(3) 0.063(3) -0.003(2) 0.014(2) -0.006(2)
C4A 0.060(3) 0.039(3) 0.060(3) -0.002(2) 0.008(2) 0.001(2)
C5A 0.061(3) 0.056(3) 0.099(4) -0.003(3) 0.027(3) -0.001(2)
C6A 0.083(4) 0.074(4) 0.106(4) 0.024(3) 0.033(3) 0.017(3)
C7A 0.070(4) 0.100(4) 0.087(4) 0.005(3) 0.007(3) -0.002(3)
C8A 0.079(4) 0.094(4) 0.109(5) -0.008(3) -0.003(3) -0.012(3)
C9A 0.088(4) 0.059(3) 0.114(5) 0.009(3) 0.017(4) -0.013(3)
C10A 0.062(3) 0.050(3) 0.105(4) 0.006(2) 0.025(3) -0.005(2)
S1B 0.0677(9) 0.0512(8) 0.0855(10) 0.0052(6) 0.0138(7) -0.0059(6)
O1B 0.101(3) 0.051(2) 0.150(3) 0.0037(19) 0.044(2) -0.0191(18)
N1B 0.085(3) 0.036(3) 0.094(3) -0.001(2) 0.018(2) -0.004(3)
C1B 0.069(4) 0.049(4) 0.079(4) 0.002(3) 0.010(3) 0.004(3)
S2B 0.0817(10) 0.0796(10) 0.0982(11) 0.0009(7) 0.0289(8) 0.0056(7)
C2B 0.071(4) 0.051(3) 0.061(3) 0.007(2) 0.005(3) -0.002(3)
C3B 0.051(3) 0.051(3) 0.062(3) 0.005(2) 0.002(2) -0.007(2)
C4B 0.056(3) 0.054(3) 0.069(3) 0.005(2) 0.001(3) 0.000(3)
C5B 0.088(4) 0.041(3) 0.104(4) -0.005(3) -0.001(3) -0.003(3)
C6B 0.128(5) 0.039(3) 0.126(5) -0.006(3) 0.053(4) 0.011(3)
C7B 0.088(5) 0.119(5) 0.119(5) 0.033(4) 0.039(4) 0.042(3)
C8B 0.082(4) 0.152(6) 0.077(4) 0.012(3) 0.030(3) 0.019(4)
C9B 0.067(4) 0.106(5) 0.127(5) -0.032(4) 0.025(3) -0.004(3)
C10B 0.066(3) 0.054(3) 0.104(4) 0.002(2) 0.023(3) 0.001(2)
O1M 0.113(3) 0.064(2) 0.363(6) 0.000(3) 0.154(4) -0.003(2)
C1M 0.127(6) 0.115(5) 0.229(7) 0.017(4) 0.071(5) -0.014(4)

loop_
_atom_type_symbol
_atom_type_description
_atom_type_scat_dispersion_real
_atom_type_scat_dispersion_imag
_atom_type_scat_source
C C 0.0033 0.0016 'International Tables Vol C Tables 4.2.6.8 and 6.1.1.4'
H H 0.0000 0.0000 'International Tables Vol C Tables 4.2.6.8 and 6.1.1.4'
N N 0.0061 0.0033 'International Tables Vol C Tables 4.2.6.8 and 6.1.1.4'
O O 0.0106 0.0060 'International Tables Vol C Tables 4.2.6.8 and 6.1.1.4'
S S 0.1246 0.1234 'International Tables Vol C Tables 4.2.6.8 and 6.1.1.4'

loop_
_geom_angle_atom_site_label_1
_geom_angle_atom_site_label_2
_geom_angle_atom_site_label_3
_geom_angle
C2A S1A C3A 93.37(19)
C2A N1A C1A 119.1(4)
O1A C1A N1A 123.1(4)
O1A C1A C3A 128.5(4)
N1A C1A C3A 108.3(4)
N1A C2A S2A 125.2(3)
N1A C2A S1A 109.5(3)
S2A C2A S1A 125.3(3)
C4A C3A C1A 126.0(4)
C4A C3A S1A 124.4(3)
C1A C3A S1A 109.6(3)
C3A C4A C10A 121.3(4)
C3A C4A C5A 119.7(4)
C10A C4A C5A 118.9(4)
C4A C5A C6A 112.2(3)
C7A C6A C5A 114.8(4)
C6A C7A C8A 115.5(4)
C7A C8A C9A 114.9(4)
C10A C9A C8A 115.9(4)
C4A C10A C9A 117.1(3)
C2B S1B C3B 93.9(2)
C2B N1B C1B 119.8(4)
O1B C1B N1B 123.3(5)
O1B C1B C3B 128.0(4)
N1B C1B C3B 108.7(4)
N1B C2B S2B 126.4(3)
N1B C2B S1B 108.8(3)
S2B C2B S1B 124.9(3)
C4B C3B C1B 127.6(4)
C4B C3B S1B 123.6(3)
C1B C3B S1B 108.8(3)
C3B C4B C10B 122.9(4)
C3B C4B C5B 118.5(4)
C10B C4B C5B 118.6(4)
C6B C5B C4B 117.7(4)
C5B C6B C7B 114.2(4)
C8B C7B C6B 114.6(4)
C7B C8B C9B 116.5(4)
C8B C9B C10B 114.8(4)
C4B C10B C9B 112.3(4)

loop_
_geom_bond_atom_site_label_1
_geom_bond_atom_site_label_2
_geom_bond_distance
S1A C2A 1.719(4)
S1A C3A 1.772(4)
O1A C1A 1.195(4)
N1A C2A 1.374(4)
N1A C1A 1.398(5)
C1A C3A 1.477(5)
S2A C2A 1.629(4)
C3A C4A 1.336(5)
C4A C10A 1.498(4)
C4A C5A 1.512(4)
C5A C6A 1.532(5)
C6A C7A 1.505(5)
C7A C8A 1.508(5)
C8A C9A 1.514(5)
C9A C10A 1.502(5)
S1B C2B 1.729(4)
S1B C3B 1.766(4)
O1B C1B 1.209(4)
N1B C2B 1.364(5)
N1B C1B 1.392(5)
C1B C3B 1.481(5)
S2B C2B 1.623(4)
C3B C4B 1.331(5)
C4B C10B 1.504(5)
C4B C5B 1.507(5)
C5B C6B 1.496(5)
C6B C7B 1.513(6)
C7B C8B 1.498(5)
C8B C9B 1.515(5)
C9B C10B 1.522(5)
O1M C1M 1.275(5)

loop_
_geom_hbond_atom_site_label_D
_geom_hbond_atom_site_label_H
_geom_hbond_atom_site_label_A
_geom_hbond_distance_DH
_geom_hbond_distance_HA
_geom_hbond_distance_DA
_geom_hbond_angle_DHA
N1A H1A O1M 0.86 1.86 2.701(5) 164.7
N1B H1B O1A 0.81(3) 2.00(3) 2.801(5) 172(4)
O1M H1M O1B 0.82 1.90 2.719(4) 175.1
C5A H5A2 S1A 0.97 2.57 3.089(4) 113.9
C5B H5B2 S1B 0.97 2.64 3.030(4) 104.3
